data_9011510
loop_
_publ_author_name
'Liu, H.'
'Kuo, C.'

_publ_section_title
;
 Crystal structure of bismuth(III) silicate, Bi4(SiO4)3
;
_journal_name_full 'Zeitschrift fur Kristallographie'
_journal_page_first 48
_journal_page_last 48
_journal_volume 212
_journal_year 1997
_chemical_compound_source Synthetic
_chemical_formula_sum 'Bi4 O12 Si3'
_chemical_name_mineral Eulytine
_space_group_IT_number 220
_symmetry_space_group_name_Hall 'I -4bd 2c 3'
_symmetry_space_group_name_H-M 'I -4 3 d'
_cell_angle_alpha 90
_cell_angle_beta 90
_cell_angle_gamma 90
_cell_length_a 10.2867
_cell_length_b 10.2867
_cell_length_c 10.2867
_cell_formula_units_Z 4
_cell_volume 1088.499
_database_code_amcsd 0011070
_exptl_crystal_density_diffrn 6.787
_cod_original_cell_volume 1088.500
_cod_original_formula_sum 'Bi4 Si3 O12'
_cod_database_code 9011510

loop_
_space_group_symop_operation_xyz
x,y,z
1/2+x,1/2+y,1/2+z
1/2-z,x,-y
-z,1/2+x,1/2-y
1/2-y,z,-x
-y,1/2+z,1/2-x
1/2-x,y,-z
-x,1/2+y,1/2-z
1/4+x,3/4-z,1/4-y
3/4+x,1/4-z,3/4-y
1/4+z,3/4-y,1/4-x
3/4+z,1/4-y,3/4-x
1/4+y,3/4-x,1/4-z
3/4+y,1/4-x,3/4-z
1/4+x,1/4+z,1/4+y
3/4+x,3/4+z,3/4+y
1/4+z,1/4+y,1/4+x
3/4+z,3/4+y,3/4+x
1/4+y,1/4+x,1/4+z
3/4+y,3/4+x,3/4+z
-z,1/2-x,y
1/2-z,-x,1/2+y
-y,1/2-z,x
1/2-y,-z,1/2+x
-x,1/2-y,z
1/2-x,-y,1/2+z
1/2+z,1/2-x,-y
+z,-x,1/2-y
1/2+y,1/2-z,-x
+y,-z,1/2-x
1/2+x,1/2-y,-z
+x,-y,1/2-z
3/4-x,3/4+z,1/4-y
1/4-x,1/4+z,3/4-y
3/4-z,3/4+y,1/4-x
1/4-z,1/4+y,3/4-x
3/4-y,3/4+x,1/4-z
1/4-y,1/4+x,3/4-z
3/4-x,1/4-z,1/4+y
1/4-x,3/4-z,3/4+y
3/4-z,1/4-y,1/4+x
1/4-z,3/4-y,3/4+x
3/4-y,1/4-x,1/4+z
1/4-y,3/4-x,3/4+z
z,x,y
1/2+z,1/2+x,1/2+y
y,z,x
1/2+y,1/2+z,1/2+x

loop_
_atom_site_label
_atom_site_fract_x
_atom_site_fract_y
_atom_site_fract_z
_atom_site_U_iso_or_equiv
Bi 0.08490 0.08490 0.08490 0.00861
Si 0.37500 0.00000 0.25000 0.00228
O 0.05900 0.13100 0.28890 0.00671

loop_
_cod_related_entry_id
_cod_related_entry_database
_cod_related_entry_code
1 AMCSD 0011070
